data_2104895
loop_
_publ_author_name
'Chainok, Kittipong'
'Haller, Kenneth J.'
'Rae, A. David'
'Willis, Anthony C.'
'Williams, Ian D.'

_publ_section_title
;
 Investigation of the structure and phase transitions of the polymeric
 inorganic--organic hybrids: [<i>M</i>(Im)~4~V~2~O~6~]~{\\infty ~};
 <i>M</i> = Mn, Co, Ni, Im = imidazole
;
_journal_coeditor_code GW5007
_journal_issue 1
_journal_name_full 'Acta Crystallographica Section B'
_journal_page_first 41
_journal_page_last 52
_journal_paper_doi 10.1107/S0108768110042941
_journal_volume 67
_journal_year 2011
_chemical_formula_iupac '[Mn(C3 H4 N2)4 V2 O6]'
_chemical_formula_moiety 'C12 H16 Mn N8 O6 V2'
_chemical_formula_structural '[Mn(C3 H4 N2)4 V2 O6]'
_chemical_formula_sum 'C12 H16 Mn N8 O6 V2'
_chemical_formula_weight 525.13
_chemical_name_systematic
;
catena-tetrakis(imidazole)-tetrakis(\m~2~-oxo)-dioxo-manganese(ii)-di-vanadium
;
_space_group_IT_number 86
_symmetry_cell_setting tetragonal
_symmetry_space_group_name_Hall '-P 4bc'
_symmetry_space_group_name_H-M 'P 42/n :2'
_cell_angle_alpha 90.00
_cell_angle_beta 90.00
_cell_angle_gamma 90.00
_cell_formula_units_Z 8
_cell_length_a 16.3615(2)
_cell_length_b 16.3615(2)
_cell_length_c 14.8030(2)
_cell_measurement_reflns_used 31642
_cell_measurement_temperature 295(2)
_cell_measurement_theta_max 30.03
_cell_measurement_theta_min 2.55
_cell_volume 3962.74(9)
_diffrn_ambient_temperature 295(2)
_diffrn_measured_fraction_theta_full 0.998
_diffrn_measured_fraction_theta_max 0.998
_diffrn_measurement_device_type 'Enraf-Nonius KappaCCD'
_diffrn_measurement_method '\f scan plus \w scans with \k offsets'
_diffrn_radiation_monochromator graphite
_diffrn_radiation_source 'fine-focus sealed tube'
_diffrn_radiation_type MoK\a
_diffrn_radiation_wavelength 0.71073
_diffrn_reflns_av_R_equivalents 0.0590
_diffrn_reflns_av_sigmaI/netI 0.0282
_diffrn_reflns_limit_h_max 16
_diffrn_reflns_limit_h_min -23
_diffrn_reflns_limit_k_max 16
_diffrn_reflns_limit_k_min -23
_diffrn_reflns_limit_l_max 19
_diffrn_reflns_limit_l_min -20
_diffrn_reflns_number 54609
_diffrn_reflns_theta_full 30.03
_diffrn_reflns_theta_max 30.03
_diffrn_reflns_theta_min 2.78
_exptl_absorpt_coefficient_mu 1.61
_exptl_absorpt_correction_T_max 0.765
_exptl_absorpt_correction_T_min 0.672
_exptl_absorpt_correction_type multi-scan
_exptl_absorpt_process_details
;
multi-scan from symmetry-related measurements
Sortav (Blessing 1995)
;
_exptl_crystal_colour Orange-Yellow
_exptl_crystal_density_diffrn 1.760
_exptl_crystal_density_method 'not measured'
_exptl_crystal_description Hexagonal
_exptl_crystal_F_000 2004.0
_exptl_crystal_size_max 0.16
_exptl_crystal_size_mid 0.14
_exptl_crystal_size_min 0.09
_refine_diff_density_max 1.111
_refine_diff_density_min -0.802
_refine_ls_extinction_method none
_refine_ls_goodness_of_fit_all 2.0553
_refine_ls_goodness_of_fit_ref 2.0553
_refine_ls_hydrogen_treatment constr
_refine_ls_matrix_type full
_refine_ls_number_parameters 174
_refine_ls_number_reflns 4271
_refine_ls_number_restraints 6
_refine_ls_R_factor_all 0.0686
_refine_ls_R_factor_gt 0.0400
_refine_ls_shift/su_max 0.2
_refine_ls_structure_factor_coef F
_refine_ls_weighting_details 'w = 1/[\s(F)^2^ + (0.0004F)^2^]'
_refine_ls_weighting_scheme calc
_refine_ls_wR_factor_ref 0.0601
_reflns_number_gt 4271
_reflns_number_total 5784
_reflns_threshold_expression I>3\s(I)
_cod_data_source_file gw5007.cif
_cod_data_source_block Mn_295K
_cod_original_sg_symbol_H-M 'P 42/n'
_cod_database_code 2104895
_cod_database_fobs_code 2104895

loop_
_symmetry_equiv_pos_as_xyz
'x, y, z'
'-x+1/2, -y+1/2, z'
'-y, x+1/2, z+1/2'
'y+1/2, -x, z+1/2'
'-x, -y, -z'
'x+1/2, y+1/2, -z'
'y, -x+1/2, -z+1/2'
'-y+1/2, x, -z+1/2'

loop_
_atom_site_aniso_label
_atom_site_aniso_U_11
_atom_site_aniso_U_22
_atom_site_aniso_U_33
_atom_site_aniso_U_12
_atom_site_aniso_U_13
_atom_site_aniso_U_23
Mn1 0.0233(3) 0.0273(3) 0.0222(3) 0.0029(2) 0.00000(10) 0.00000(10)
N11A 0.0373(15) 0.0403(11) 0.0298(9) 0.0026(8) -0.0078(8) 0.0004(9)
C11A 0.057(3) 0.077(4) 0.056(5) 0.016(3) -0.033(3) -0.018(2)
N12A 0.067(4) 0.084(4) 0.048(3) -0.006(3) -0.025(2) -0.015(3)
C12A 0.092(6) 0.070(4) 0.057(5) 0.000(3) -0.024(3) -0.025(3)
C13A 0.090(6) 0.060(4) 0.069(7) 0.025(4) -0.036(3) -0.031(3)
N11B 0.0306(10) 0.0379(13) 0.0278(10) 0.0036(7) -0.0046(8) 0.0011(7)
C11B 0.036(2) 0.059(5) 0.043(3) 0.0067(13) -0.015(3) -0.010(2)
N12B 0.046(2) 0.068(3) 0.0395(18) -0.005(2) -0.0122(19) -0.0097(18)
C12B 0.048(4) 0.065(6) 0.040(4) -0.010(2) 0.001(4) -0.017(3)
C13B 0.039(4) 0.057(7) 0.046(4) 0.0028(16) -0.002(4) -0.019(3)
N21A 0.0497(11) 0.0444(13) 0.0437(15) -0.0022(11) 0.0094(9) 0.0087(10)
C21A 0.0570(14) 0.067(3) 0.093(4) -0.0080(19) 0.036(2) 0.005(3)
N22A 0.098(3) 0.087(3) 0.116(4) -0.030(3) 0.058(3) 0.009(3)
C22A 0.127(4) 0.077(3) 0.102(5) -0.026(3) 0.039(4) 0.035(3)
C23A 0.088(3) 0.058(3) 0.076(4) -0.0045(18) 0.011(3) 0.036(2)
N21B 0.0385(13) 0.0377(13) 0.0318(12) 0.0027(10) 0.0002(7) 0.0075(9)
C21B 0.071(3) 0.100(4) 0.0385(15) -0.027(3) -0.0093(12) 0.0317(16)
N22B 0.068(3) 0.059(3) 0.049(2) 0.003(2) 0.0137(17) 0.0235(19)
C22B 0.153(6) 0.143(5) 0.059(3) -0.100(5) 0.007(3) 0.022(4)
C23B 0.159(5) 0.201(6) 0.052(3) -0.139(6) -0.020(3) 0.036(3)
Mn2 0.0252(3) 0.0210(3) 0.0245(3) -0.0031(2) 0.00000(10) 0.00000(10)
N31 0.0345(7) 0.0368(7) 0.0332(6) -0.0011(5) -0.0024(5) 0.0018(4)
C31 0.0385(10) 0.0553(8) 0.0358(8) -0.0026(7) -0.0080(7) 0.0037(6)
N32 0.0392(10) 0.0735(12) 0.0408(9) 0.0060(9) -0.0031(7) 0.0153(8)
C32 0.0594(14) 0.0588(9) 0.0558(12) 0.0157(10) -0.0045(10) 0.0168(9)
C33 0.0600(13) 0.0383(7) 0.0522(11) 0.0079(7) -0.0091(9) 0.0056(6)
N41 0.0450(7) 0.0319(7) 0.0367(6) -0.0029(5) 0.0057(5) -0.0059(5)
C41 0.0731(10) 0.0690(16) 0.0646(11) -0.0194(10) 0.0209(9) -0.0409(13)
N42 0.0943(15) 0.0460(12) 0.0553(10) -0.0026(11) 0.0290(11) -0.0167(9)
C42 0.0756(12) 0.108(3) 0.0946(18) -0.0037(13) 0.0392(15) -0.0480(16)
C43 0.0562(9) 0.139(3) 0.116(2) -0.0274(10) 0.0388(12) -0.081(2)
V1 0.0197(2) 0.0207(2) 0.0238(2) 0.00060(10) -0.00230(10) 0.00270(10)
V2 0.0211(2) 0.0191(2) 0.0260(2) -0.00230(10) -0.00320(10) -0.00230(10)
O1 0.0312(10) 0.0373(11) 0.0530(12) 0.0124(8) -0.0094(8) -0.0060(9)
O2 0.0264(9) 0.0339(10) 0.0351(9) 0.0026(7) -0.0093(7) -0.0048(8)
O3 0.0427(12) 0.0695(15) 0.0359(11) -0.0055(11) 0.0044(9) 0.0203(10)
O4 0.0330(10) 0.0272(9) 0.0491(11) -0.0095(8) -0.0080(8) -0.0007(8)
O5 0.0445(11) 0.0253(9) 0.0337(10) -0.0067(8) -0.0103(8) 0.0012(7)
O6 0.0498(13) 0.0433(12) 0.0429(11) -0.0003(9) 0.0127(9) -0.0143(9)

loop_
_atom_site_label
_atom_site_fract_x
_atom_site_fract_y
_atom_site_fract_z
_atom_site_U_iso_or_equiv
_atom_site_calc_flag
_atom_site_calc_attached_atom
_atom_site_occupancy
Mn1 0.25000 0.75000 0.90425(3) 0.02430(10) d . 1.000
N11A 0.19443(18) 0.67788(17) 0.78972(15) 0.0358(7) d . 0.500
C11A 0.1310(3) 0.6981(3) 0.7409(3) 0.063(3) d . 0.500
N12A 0.1164(3) 0.6429(4) 0.6757(3) 0.066(3) d . 0.500
C12A 0.1725(4) 0.5847(3) 0.6825(3) 0.072(3) d . 0.500
C13A 0.2208(3) 0.6061(3) 0.7530(3) 0.072(3) d . 0.500
N11B 0.19529(16) 0.67384(15) 0.79238(14) 0.0321(8) d . 0.500
C11B 0.1210(2) 0.6792(3) 0.7604(2) 0.046(2) d . 0.500
N12B 0.1096(3) 0.6284(3) 0.6902(3) 0.051(2) d . 0.500
C12B 0.1791(3) 0.5887(3) 0.6761(3) 0.050(3) d . 0.500
C13B 0.2322(3) 0.6166(3) 0.7392(2) 0.047(3) d . 0.500
N21A 0.17083(17) 0.67301(16) 0.99151(19) 0.0459(8) d . 0.500
C21A 0.0930(2) 0.6816(2) 1.0089(3) 0.072(2) d . 0.500
N22A 0.0631(2) 0.6170(3) 1.0543(3) 0.100(2) d . 0.500
C22A 0.1239(3) 0.5647(2) 1.0668(3) 0.101(3) d . 0.500
C23A 0.1906(3) 0.5991(2) 1.0281(3) 0.074(2) d . 0.500
N21B 0.18251(16) 0.67280(15) 1.00232(15) 0.0360(9) d . 0.500
C21B 0.1973(2) 0.6607(2) 1.08807(18) 0.070(2) d . 0.500
N22B 0.1453(2) 0.6060(2) 1.1240(2) 0.0587(16) d . 0.500
C22B 0.0949(3) 0.5819(3) 1.0591(3) 0.118(5) d . 0.500
C23B 0.1177(2) 0.6230(3) 0.9838(2) 0.137(5) d . 0.500
Mn2 0.25000 0.25000 0.97547(3) 0.02360(10) d . 1.000
N31 0.17104(7) 0.32174(8) 0.87752(8) 0.0348(4) d . 1.000
C31 0.12503(11) 0.29778(14) 0.81035(12) 0.0432(7) d . 1.000
N32 0.08691(10) 0.36115(14) 0.77080(12) 0.0512(9) d . 1.000
C32 0.10905(13) 0.42863(14) 0.81394(15) 0.0580(11) d . 1.000
C33 0.16108(13) 0.40451(13) 0.87998(14) 0.0502(9) d . 1.000
N41 0.17741(9) 0.30935(8) 1.08670(9) 0.0379(4) d . 1.000
C41 0.20325(14) 0.36486(13) 1.14344(15) 0.0689(13) d . 1.000
N42 0.14278(15) 0.39108(12) 1.19766(13) 0.0652(10) d . 1.000
C42 0.07530(15) 0.35107(17) 1.17519(18) 0.0924(15) d . 1.000
C43 0.09647(14) 0.30047(17) 1.10661(18) 0.1035(19) d . 1.000
V1 0.42906(2) 0.60069(2) 0.89720(3) 0.02140(10) d . 1.000
V2 0.39651(2) 0.42493(2) 0.99101(3) 0.02210(10) d . 1.000
O1 0.35000(11) 0.66031(11) 0.91484(14) 0.0405(5) d . 1.000
O2 0.50269(10) 0.61384(11) 0.98573(11) 0.0318(4) d . 1.000
O3 0.46749(12) 0.62361(14) 0.79872(12) 0.0494(5) d . 1.000
O4 0.33641(11) 0.34803(10) 0.96530(13) 0.0364(4) d . 1.000
O5 0.39854(11) 0.49417(11) 0.89618(11) 0.0345(4) d . 1.000
O6 0.36119(12) 0.47124(12) 1.07987(13) 0.0453(5) d . 1.000
H1C11A 0.09989 0.74497 0.75010 0.115 c C11A 0.500
H1N12A 0.07769 0.64489 0.63648 0.096 c N12A 0.500
H1C12A 0.17758 0.53848 0.64634 0.111 c C12A 0.500
H1C13A 0.26552 0.57620 0.77336 0.132 c C13A 0.500
H1C11B 0.08102 0.71385 0.78342 0.068 c C11B 0.500
H1N12B 0.06520 0.62272 0.65975 0.067 c N12B 0.500
H1C12B 0.18932 0.54962 0.63192 0.067 c C12B 0.500
H1C13B 0.28608 0.59930 0.74534 0.070 c C13B 0.500
H1C21A 0.06205 0.72679 0.99189 0.093 c C21A 0.500
H1N22A 0.01348 0.61078 1.07205 0.133 c N22A 0.500
H1C22A 0.12134 0.51450 1.09620 0.139 c C22A 0.500
H1C23A 0.24242 0.57566 1.02665 0.095 c C23A 0.500
H1C21B 0.23870 0.68664 1.12021 0.182 c C21B 0.500
H1N22B 0.14475 0.58966 1.17917 0.091 c N22B 0.500
H1C22B 0.05252 0.54430 1.06421 0.220 c C22B 0.500
H1C23B 0.09286 0.61806 0.92753 0.294 c C23B 0.500
H1C31 0.11937 0.24365 0.79221 0.054 c C31 1.000
H1N32 0.05402 0.35841 0.72558 0.061 c N32 1.000
H1C32 0.09228 0.48174 0.80141 0.077 c C32 1.000
H1C33 0.18634 0.43933 0.92105 0.066 c C33 1.000
H1C41 0.25678 0.38384 1.14598 0.149 c C41 1.000
H1N42 0.14710 0.42733 1.23945 0.098 c N42 1.000
H1C42 0.02387 0.35661 1.20123 0.156 c C42 1.000
H1C43 0.06096 0.26485 1.07733 0.209 c C43 1.000

loop_
_geom_angle_atom_site_label_1
_geom_angle_atom_site_label_2
_geom_angle_atom_site_label_3
_geom_angle_site_symmetry_1
_geom_angle_site_symmetry_2
_geom_angle_site_symmetry_3
_geom_angle
_geom_angle_publ_flag
N11A Mn1 N11A . . 2_565 82.6(2) .
N11A Mn1 N11B . . . 2.00(10) .
N11A Mn1 N11B . . 2_565 84.10(10) .
N11A Mn1 N21A . . . 84.60(10) .
N11A Mn1 N21A . . 2_565 165.50(10) .
N11A Mn1 N21B . . . 89.60(10) .
N11A Mn1 N21B . . 2_565 171.80(10) .
N11A Mn1 O1 . . . 90.20(10) .
N11A Mn1 O1 . . 2_565 95.90(10) .
N11A Mn1 N11B 2_565 . . 84.10(10) .
N11A Mn1 N11B 2_565 . 2_565 2.00(10) .
N11A Mn1 N21A 2_565 . . 165.50(10) .
N11A Mn1 N21A 2_565 . 2_565 84.60(10) .
N11A Mn1 N21B 2_565 . . 171.80(10) .
N11A Mn1 N21B 2_565 . 2_565 89.60(10) .
N11A Mn1 O1 2_565 . . 95.90(10) .
N11A Mn1 O1 2_565 . 2_565 90.20(10) .
N11B Mn1 N11B . . 2_565 85.60(10) .
N11B Mn1 N21A . . . 83.20(10) .
N11B Mn1 N21A . . 2_565 166.10(10) .
N11B Mn1 N21B . . . 88.20(10) .
N11B Mn1 N21B . . 2_565 172.60(10) .
N11B Mn1 O1 . . . 88.80(10) .
N11B Mn1 O1 . . 2_565 97.20(10) .
N11B Mn1 N21A 2_565 . . 166.10(10) .
N11B Mn1 N21A 2_565 . 2_565 83.20(10) .
N11B Mn1 N21B 2_565 . . 172.60(10) .
N11B Mn1 N21B 2_565 . 2_565 88.20(10) .
N11B Mn1 O1 2_565 . . 97.20(10) .
N11B Mn1 O1 2_565 . 2_565 88.80(10) .
N21A Mn1 N21A . . 2_565 108.9(2) .
N21A Mn1 N21B . . . 6.40(10) .
N21A Mn1 N21B . . 2_565 103.50(10) .
N21A Mn1 O1 . . . 90.80(10) .
N21A Mn1 O1 . . 2_565 84.50(10) .
N21A Mn1 N21B 2_565 . . 103.50(10) .
N21A Mn1 N21B 2_565 . 2_565 6.40(10) .
N21A Mn1 O1 2_565 . . 84.50(10) .
N21A Mn1 O1 2_565 . 2_565 90.80(10) .
N21B Mn1 N21B . . 2_565 98.30(10) .
N21B Mn1 O1 . . . 86.80(10) .
N21B Mn1 O1 . . 2_565 87.90(10) .
N21B Mn1 O1 2_565 . . 87.90(10) .
N21B Mn1 O1 2_565 . 2_565 86.80(10) .
O1 Mn1 O1 . . 2_565 171.80(10) .
Mn1 N11A C11A . . . 127.0(2) .
Mn1 N11A C13A . . . 128.5(2) .
C11A N11A C13A . . . 104.40(10) .
N11A C11A N12A . . . 111.5(2) .
C11A N12A C12A . . . 107.80(10) .
N12A C12A C13A . . . 106.1(2) .
N11B C13A C12A . . . 110.2(2) .
Mn1 N11B C11B . . . 126.7(2) .
Mn1 N11B C13B . . . 128.8(2) .
C11B N11B C13B . . . 104.40(10) .
N11B C11B N12B . . . 111.5(2) .
C11B N12B C12B . . . 107.80(10) .
N12B C12B C13B . . . 106.1(2) .
N11B C13B C12B . . . 110.2(2) .
Mn1 N21A C21A . . . 128.4(2) .
Mn1 N21A C23A . . . 126.5(2) .
C21A N21A C23A . . . 104.40(10) .
N21A C21A N22A . . . 111.5(2) .
C21A N22A C22A . . . 107.80(10) .
N22A C22A C23A . . . 106.1(2) .
N21A C23A C22A . . . 110.2(2) .
Mn1 N21B C21B . . . 129.0(2) .
Mn1 N21B C23B . . . 126.5(2) .
C21B N21B C23B . . . 104.40(10) .
N21B C21B N22B . . . 111.5(2) .
C21B N22B C22B . . . 107.80(10) .
N22B C22B C23B . . . 106.1(2) .
N21B C23B C22B . . . 110.2(2) .
N31 Mn2 N31 . . 2_555 100.60(10) .
N31 Mn2 N41 . . . 86.8 .
N31 Mn2 N41 . . 2_555 172.40(10) .
N31 Mn2 O4 . . . 86.80(10) .
N31 Mn2 O4 . . 2_555 88.10(10) .
N31 Mn2 N41 2_555 . . 172.40(10) .
N31 Mn2 N41 2_555 . 2_555 86.8 .
N31 Mn2 O4 2_555 . . 88.10(10) .
N31 Mn2 O4 2_555 . 2_555 86.80(10) .
N41 Mn2 N41 . . 2_555 86.00(10) .
N41 Mn2 O4 . . . 94.40(10) .
N41 Mn2 O4 . . 2_555 91.50(10) .
N41 Mn2 O4 2_555 . . 91.50(10) .
N41 Mn2 O4 2_555 . 2_555 94.40(10) .
O4 Mn2 O4 . . 2_555 171.90(10) .
Mn2 N31 C31 . . . 131.20(10) .
Mn2 N31 C33 . . . 124.40(10) .
C31 N31 C33 . . . 104.40(10) .
N31 C31 N32 . . . 111.5(2) .
C31 N32 C32 . . . 107.80(10) .
N32 C32 C33 . . . 106.1(2) .
N31 C33 C32 . . . 110.2(2) .
Mn2 N41 C41 . . . 126.80(10) .
Mn2 N41 C43 . . . 128.60(10) .
C41 N41 C43 . . . 104.40(10) .
N41 C41 N42 . . . 111.5(2) .
C41 N42 C42 . . . 107.80(10) .
N42 C42 C43 . . . 106.1(2) .
N41 C43 C42 . . . 110.2(2) .
O1 V1 O2 . . . 110.00(10) .
O1 V1 O3 . . . 108.00(10) .
O1 V1 O5 . . . 110.80(10) .
O2 V1 O3 . . . 111.50(10) .
O2 V1 O5 . . . 107.90(10) .
O3 V1 O5 . . . 108.60(10) .
O2 V2 O4 5_667 . . 108.80(10) .
O2 V2 O5 5_667 . . 110.70(10) .
O2 V2 O6 5_667 . . 109.60(10) .
O4 V2 O5 . . . 108.20(10) .
O4 V2 O6 . . . 109.40(10) .
O5 V2 O6 . . . 110.10(10) .
Mn1 O1 V1 . . . 165.90(10) .
V1 O2 V2 . . 5_667 135.50(10) .
Mn2 O4 V2 . . . 162.20(10) .
V1 O5 V2 . . . 127.00(10) .
N11A C11A H1C11A . . . 124.2 .
N12A C11A H1C11A . . . 124.2 .
C11A N12A H1N12A . . . 126.1 .
C12A N12A H1N12A . . . 126.1 .
N12A C12A H1C12A . . . 127.0 .
C13A C12A H1C12A . . . 127.0 .
N11A C13A H1C13A . . . 124.9 .
C12A C13A H1C13A . . . 124.9 .
N11B C11B H1C11B . . . 124.2 .
N12B C11B H1C11B . . . 124.2 .
C11B N12B H1N12B . . . 126.1 .
C12B N12B H1N12B . . . 126.1 .
N12B C12B H1C12B . . . 127.0 .
C13B C12B H1C12B . . . 127.0 .
N11B C13B H1C13B . . . 124.9 .
C12B C13B H1C13B . . . 124.9 .
N21A C21A H1C21A . . . 124.2 .
N22A C21A H1C21A . . . 124.2 .
C21A N22A H1N22A . . . 126.1 .
C22A N22A H1N22A . . . 126.1 .
N22A C22A H1C22A . . . 127.0 .
C23A C22A H1C22A . . . 127.0 .
N21A C23A H1C23A . . . 124.9 .
C22A C23A H1C23A . . . 124.9 .
N21B C21B H1C21B . . . 124.2 .
N22B C21B H1C21B . . . 124.2 .
C21B N22B H1N22B . . . 126.1 .
C22B N22B H1N22B . . . 126.1 .
N22B C22B H1C22B . . . 127.0 .
C23B C22B H1C22B . . . 127.0 .
N21B C23B H1C23B . . . 124.9 .
C22B C23B H1C23B . . . 124.9 .
N31 C31 H1C31 . . . 124.2 .
N32 C31 H1C31 . . . 124.2 .
C31 N32 H1N32 . . . 126.1 .
C32 N32 H1N32 . . . 126.1 .
N32 C32 H1C32 . . . 127.0 .
C33 C32 H1C32 . . . 127.0 .
N31 C33 H1C33 . . . 124.9 .
C32 C33 H1C33 . . . 124.9 .
N41 C41 H1C41 . . . 124.2 .
N42 C41 H1C41 . . . 124.2 .
C41 N42 H1N42 . . . 126.1 .
C42 N42 H1N42 . . . 126.1 .
N42 C42 H1C42 . . . 127.0 .
C43 C42 H1C42 . . . 127.0 .
N41 C43 H1C43 . . . 124.9 .
C42 C43 H1C43 . . . 124.9 .

loop_
_geom_bond_atom_site_label_1
_geom_bond_atom_site_label_2
_geom_bond_site_symmetry_1
_geom_bond_site_symmetry_2
_geom_bond_distance
_geom_bond_publ_flag
Mn1 N11A . . 2.2570(10) .
Mn1 N11A . 2_565 2.2570(10) .
Mn1 N11B . . 2.2570(10) .
Mn1 N11B . 2_565 2.2570(10) .
Mn1 N21A . . 2.221(2) .
Mn1 N21A . 2_565 2.221(2) .
Mn1 N21B . . 2.219(2) .
Mn1 N21B . 2_565 2.219(2) .
Mn1 O1 . . 2.203(2) .
Mn1 O1 . 2_565 2.203(2) .
N11A C11A . . 1.307(2) .
N11A C13A . . 1.364(2) .
C11A N12A . . 1.344(2) .
N12A C12A . . 1.326(3) .
C12A C13A . . 1.355(3) .
N11B C11B . . 1.307(2) .
N11B C13B . . 1.364(2) .
C11B N12B . . 1.344(2) .
N12B C12B . . 1.326(3) .
C12B C13B . . 1.355(3) .
N21A C21A . . 1.307(2) .
N21A C23A . . 1.364(2) .
C21A N22A . . 1.344(2) .
N22A C22A . . 1.326(3) .
C22A C23A . . 1.355(3) .
N21B C21B . . 1.307(2) .
N21B C23B . . 1.364(2) .
C21B N22B . . 1.344(2) .
N22B C22B . . 1.326(3) .
C22B C23B . . 1.355(3) .
Mn2 N31 . . 2.2690(10) .
Mn2 N31 . 2_555 2.2690(10) .
Mn2 N41 . . 2.2500(10) .
Mn2 N41 . 2_555 2.2500(10) .
Mn2 O4 . . 2.143(2) .
Mn2 O4 . 2_555 2.143(2) .
N31 C31 . . 1.307(2) .
N31 C33 . . 1.364(2) .
C31 N32 . . 1.344(2) .
N32 C32 . . 1.326(3) .
C32 C33 . . 1.355(3) .
N41 C41 . . 1.307(2) .
N41 C43 . . 1.364(2) .
C41 N42 . . 1.344(2) .
N42 C42 . . 1.326(3) .
C42 C43 . . 1.355(3) .
V1 O1 . . 1.641(2) .
V1 O2 . . 1.793(2) .
V1 O3 . . 1.631(2) .
V1 O5 . . 1.813(2) .
V2 O2 . 5_667 1.800(2) .
V2 O4 . . 1.642(2) .
V2 O5 . . 1.804(2) .
V2 O6 . . 1.624(2) .
C11A H1C11A . . 0.930 .
N12A H1N12A . . 0.860 .
C12A H1C12A . . 0.930 .
C13A H1C13A . . 0.930 .
C11B H1C11B . . 0.930 .
N12B H1N12B . . 0.860 .
C12B H1C12B . . 0.930 .
C13B H1C13B . . 0.930 .
C21A H1C21A . . 0.930 .
N22A H1N22A . . 0.860 .
C22A H1C22A . . 0.930 .
C23A H1C23A . . 0.930 .
C21B H1C21B . . 0.930 .
N22B H1N22B . . 0.860 .
C22B H1C22B . . 0.930 .
C23B H1C23B . . 0.930 .
C31 H1C31 . . 0.930 .
N32 H1N32 . . 0.860 .
C32 H1C32 . . 0.930 .
C33 H1C33 . . 0.930 .
C41 H1C41 . . 0.930 .
N42 H1N42 . . 0.860 .
C42 H1C42 . . 0.930 .
C43 H1C43 . . 0.930 .

loop_
_geom_hbond_atom_site_label_D
_geom_hbond_atom_site_label_H
_geom_hbond_atom_site_label_A
_geom_hbond_site_symmetry_A
_geom_hbond_distance_DH
_geom_hbond_distance_HA
_geom_hbond_distance_DA
_geom_hbond_angle_DHA
_geom_hbond_publ_flag
N12A H1N12A O6 4_464 0.86 1.94 2.768(4) 162.5 .
N12B H1N12B O6 4_464 0.86 1.96 2.797(4) 164.9 .
N22B H1N22B O3 4_465 0.86 2.03 2.875(3) 166.6 .
N32 H1N32 O5 8_556 0.86 2.07 2.871(2) 153.9 .
N42 H1N42 O3 4_465 0.86 1.97 2.773(3) 155.1 .
